data_2210943
loop_
_publ_author_name
'Xiang Wang'
'Ai-Hua Zheng'
'Sheng-Zhen Xu'

_publ_section_title 3-Phenyl-2-(piperidin-4-yl)benzo[4,5]thieno[3,2-<i>d</i>]pyrimidin-4(3<i>H</i>)-one
_journal_coeditor_code CS2017
_journal_issue 11
_journal_name_full 'Acta Crystallographica Section E'
_journal_page_first o4791
_journal_page_last o4792
_journal_paper_doi 10.1107/S1600536806039407
_journal_volume 62
_journal_year 2006
_chemical_formula_iupac 'C21 H19 N3 O S'
_chemical_formula_moiety 'C21 H19 N3 O S'
_chemical_formula_sum 'C21 H19 N3 O S'
_chemical_formula_weight 361.45
_chemical_name_systematic
;
3-Phenyl-2-(piperidin-4-yl)benzo[4,5]thieno[3,2-<i>d</i>]pyrimidin-4(3H)-one
;
_space_group_IT_number 9
_symmetry_cell_setting monoclinic
_symmetry_space_group_name_Hall 'C -2yc'
_symmetry_space_group_name_H-M 'C 1 c 1'
_atom_sites_solution_hydrogens geom
_atom_sites_solution_primary direct
_atom_sites_solution_secondary difmap
_audit_creation_method SHELXL-97
_cell_angle_alpha 90.00
_cell_angle_beta 90.631(2)
_cell_angle_gamma 90.00
_cell_formula_units_Z 4
_cell_length_a 17.2382(19)
_cell_length_b 11.5365(13)
_cell_length_c 8.9811(10)
_cell_measurement_reflns_used 1528
_cell_measurement_temperature 292(2)
_cell_measurement_theta_max 20.20
_cell_measurement_theta_min 2.36
_cell_volume 1785.9(3)
_computing_cell_refinement 'SAINT (Bruker, 2001)'
_computing_data_collection 'SMART (Bruker, 2001)'
_computing_data_reduction SAINT
_computing_molecular_graphics 'PLATON (Spek, 2003)'
_computing_publication_material 'SHELXTL (Sheldrick, 2001)'
_computing_structure_refinement 'SHELXL97 (Sheldrick, 1997)'
_computing_structure_solution 'SHELXS97 (Sheldrick, 1997)'
_diffrn_ambient_temperature 292(2)
_diffrn_measured_fraction_theta_full 0.974
_diffrn_measured_fraction_theta_max 0.974
_diffrn_measurement_device_type 'Bruker SMART CCD area-detector'
_diffrn_measurement_method '\f and \w'
_diffrn_radiation_monochromator graphite
_diffrn_radiation_source 'fine-focus sealed tube'
_diffrn_radiation_type MoK\a
_diffrn_radiation_wavelength 0.71073
_diffrn_reflns_av_R_equivalents 0.0398
_diffrn_reflns_av_sigmaI/netI 0.0676
_diffrn_reflns_limit_h_max 22
_diffrn_reflns_limit_h_min -21
_diffrn_reflns_limit_k_max 15
_diffrn_reflns_limit_k_min -15
_diffrn_reflns_limit_l_max 11
_diffrn_reflns_limit_l_min -11
_diffrn_reflns_number 6804
_diffrn_reflns_theta_full 28.00
_diffrn_reflns_theta_max 28.00
_diffrn_reflns_theta_min 2.12
_exptl_absorpt_coefficient_mu 0.196
_exptl_absorpt_correction_T_max 0.9749
_exptl_absorpt_correction_T_min 0.9434
_exptl_absorpt_correction_type none
_exptl_crystal_colour colorless
_exptl_crystal_density_diffrn 1.344
_exptl_crystal_density_method 'not measured'
_exptl_crystal_description block
_exptl_crystal_F_000 760
_exptl_crystal_size_max 0.30
_exptl_crystal_size_mid 0.20
_exptl_crystal_size_min 0.13
_refine_diff_density_max 0.247
_refine_diff_density_min -0.220
_refine_ls_abs_structure_details 'Flack (1983)'
_refine_ls_abs_structure_Flack -0.13(9)
_refine_ls_extinction_method none
_refine_ls_goodness_of_fit_ref 0.972
_refine_ls_hydrogen_treatment constr
_refine_ls_matrix_type full
_refine_ls_number_parameters 235
_refine_ls_number_reflns 3788
_refine_ls_number_restraints 2
_refine_ls_restrained_S_all 0.972
_refine_ls_R_factor_all 0.0796
_refine_ls_R_factor_gt 0.0543
_refine_ls_shift/su_max 0.001
_refine_ls_shift/su_mean 0.001
_refine_ls_structure_factor_coef Fsqd
_refine_ls_weighting_details 'calc w=1/[\s^2^(Fo^2^)+(0.0443P)^2^] where P=(Fo^2^+2Fc^2^)/3'
_refine_ls_weighting_scheme calc
_refine_ls_wR_factor_gt 0.1006
_refine_ls_wR_factor_ref 0.1112
_reflns_number_gt 2724
_reflns_number_total 3788
_reflns_threshold_expression I>2\s(I)
_cod_data_source_file cs2017.cif
_cod_data_source_block I
_cod_depositor_comments
;
The following automatic conversions were performed:
'_symmetry_cell_setting' value 'Monoclinic' changed to 'monoclinic'
according to '/home/saulius/struct/CIF-dictionaries/cif_core.dic'
dictionary named 'cif_core.dic' version 2.4.1 from 2010-06-29.

Automatic conversion script
Id: cif_fix_enum 1527 2010-12-29 10:47:43Z saulius 

The following automatic conversions were performed:

'_symmetry_cell_setting' value 'Monoclinic' changed to 'monoclinic'
according to /home/saulius/struct/CIF-dictionaries/cif_core.dic
dictionary named 'cif_core.dic' version 2.4.1 from 2010-06-29.

Automatic conversion script
Id: cif_fix_values 1715 2011-07-08 13:25:40Z adriana 
;
_cod_original_sg_symbol_H-M 'C c'
_cod_database_code 2210943
_cod_database_fobs_code 2210943

loop_
_symmetry_equiv_pos_as_xyz
'x, y, z'
'x, -y, z+1/2'
'x+1/2, y+1/2, z'
'x+1/2, -y+1/2, z+1/2'

loop_
_atom_site_type_symbol
_atom_site_label
_atom_site_fract_x
_atom_site_fract_y
_atom_site_fract_z
_atom_site_U_iso_or_equiv
_atom_site_adp_type
_atom_site_calc_flag
_atom_site_refinement_flags
_atom_site_occupancy
C C1 0.40149(16) 1.0779(3) 0.5979(3) 0.0390(7) Uani d . 1
C C2 0.34903(18) 1.0332(3) 0.7003(4) 0.0484(8) Uani d . 1
H H2 0.3488 0.9544 0.7225 0.058 Uiso calc R 1
C C3 0.2975(2) 1.1075(3) 0.7680(4) 0.0565(9) Uani d . 1
H H3 0.2631 1.0788 0.8380 0.068 Uiso calc R 1
C C4 0.2964(2) 1.2243(3) 0.7328(4) 0.0559(9) Uani d . 1
H H4 0.2603 1.2723 0.7780 0.067 Uiso calc R 1
C C5 0.3472(2) 1.2710(3) 0.6329(4) 0.0531(9) Uani d . 1
H H5 0.3465 1.3497 0.6106 0.064 Uiso calc R 1
C C6 0.40001(18) 1.1967(3) 0.5663(4) 0.0436(8) Uani d . 1
C C7 0.46334(17) 1.0199(2) 0.5185(4) 0.0372(7) Uani d . 1
C C8 0.50584(17) 1.0945(3) 0.4356(4) 0.0428(8) Uani d . 1
C C9 0.57445(18) 1.0594(3) 0.3615(4) 0.0433(8) Uani d . 1
C C10 0.54041(16) 0.8672(2) 0.4623(3) 0.0361(7) Uani d . 1
C C11 0.65634(18) 0.8964(3) 0.3005(4) 0.0441(8) Uani d . 1
C C12 0.6462(2) 0.8195(3) 0.1859(4) 0.0520(9) Uani d . 1
H H12 0.5966 0.7957 0.1577 0.062 Uiso calc R 1
C C13 0.7100(3) 0.7777(3) 0.1130(4) 0.0708(12) Uani d . 1
H H13 0.7033 0.7243 0.0364 0.085 Uiso calc R 1
C C14 0.7831(2) 0.8132(4) 0.1508(5) 0.0746(12) Uani d . 1
H H14 0.8259 0.7837 0.1015 0.090 Uiso calc R 1
C C15 0.7926(2) 0.8933(4) 0.2631(5) 0.0706(12) Uani d . 1
H H15 0.8421 0.9194 0.2875 0.085 Uiso calc R 1
C C16 0.72951(18) 0.9355(3) 0.3402(4) 0.0546(9) Uani d . 1
H H16 0.7362 0.9890 0.4168 0.065 Uiso calc R 1
C C17 0.62981(19) 0.7065(3) 0.5217(4) 0.0460(8) Uani d . 1
H H17A 0.6249 0.6987 0.6288 0.055 Uiso calc R 1
H H17B 0.6712 0.7612 0.5023 0.055 Uiso calc R 1
C C18 0.6495(2) 0.5904(3) 0.4546(4) 0.0551(9) Uani d . 1
H H18A 0.6968 0.5609 0.5003 0.066 Uiso calc R 1
H H18B 0.6584 0.5995 0.3488 0.066 Uiso calc R 1
C C19 0.5838(2) 0.5045(3) 0.4785(5) 0.0686(11) Uani d . 1
H H19A 0.5810 0.4851 0.5834 0.082 Uiso calc R 1
H H19B 0.5943 0.4338 0.4237 0.082 Uiso calc R 1
C C20 0.5065(2) 0.5550(3) 0.4264(5) 0.0675(11) Uani d . 1
H H20A 0.5061 0.5612 0.3187 0.081 Uiso calc R 1
H H20B 0.4649 0.5030 0.4544 0.081 Uiso calc R 1
C C21 0.4921(2) 0.6739(3) 0.4936(4) 0.0545(9) Uani d . 1
H H21A 0.4440 0.7058 0.4542 0.065 Uiso calc R 1
H H21B 0.4875 0.6673 0.6009 0.065 Uiso calc R 1
N N1 0.47930(14) 0.9044(2) 0.5289(3) 0.0398(6) Uani d . 1
N N2 0.58986(14) 0.9399(2) 0.3803(3) 0.0397(6) Uani d . 1
N N3 0.55649(14) 0.7505(2) 0.4576(3) 0.0419(6) Uani d . 1
O O1 0.61756(13) 1.12152(19) 0.2901(3) 0.0604(7) Uani d . 1
S S1 0.47218(6) 1.23687(6) 0.43985(11) 0.0559(3) Uani d . 1

loop_
_atom_site_aniso_label
_atom_site_aniso_U_11
_atom_site_aniso_U_22
_atom_site_aniso_U_33
_atom_site_aniso_U_12
_atom_site_aniso_U_13
_atom_site_aniso_U_23
C1 0.0351(17) 0.0401(17) 0.0418(19) 0.0036(14) -0.0012(15) 0.0029(14)
C2 0.0469(19) 0.0447(19) 0.054(2) 0.0028(15) 0.0023(16) -0.0009(16)
C3 0.053(2) 0.061(2) 0.056(2) 0.0057(18) 0.0158(18) 0.0045(19)
C4 0.052(2) 0.057(2) 0.058(2) 0.0160(18) 0.0035(18) -0.0070(19)
C5 0.060(2) 0.0441(19) 0.055(2) 0.0108(17) -0.0006(19) -0.0008(18)
C6 0.0421(19) 0.0422(18) 0.047(2) 0.0047(14) 0.0040(16) 0.0013(16)
C7 0.0340(16) 0.0361(16) 0.0416(18) 0.0009(13) -0.0024(13) -0.0010(15)
C8 0.0432(18) 0.0318(15) 0.053(2) 0.0036(14) 0.0012(16) 0.0098(15)
C9 0.0402(19) 0.0403(18) 0.050(2) -0.0026(14) 0.0028(15) 0.0073(15)
C10 0.0314(16) 0.0370(16) 0.0401(18) 0.0016(13) 0.0030(14) 0.0006(14)
C11 0.0369(17) 0.0445(18) 0.051(2) 0.0011(15) 0.0078(16) 0.0076(16)
C12 0.055(2) 0.061(2) 0.041(2) -0.0018(18) 0.0068(17) 0.0031(18)
C13 0.081(3) 0.075(3) 0.057(2) 0.000(2) 0.036(2) -0.006(2)
C14 0.056(3) 0.091(3) 0.078(3) 0.014(2) 0.035(2) 0.010(3)
C15 0.039(2) 0.079(3) 0.094(3) -0.0035(19) 0.013(2) 0.023(3)
C16 0.0409(19) 0.056(2) 0.067(3) -0.0004(16) 0.0023(17) 0.0064(19)
C17 0.0484(18) 0.0410(17) 0.049(2) 0.0064(14) 0.0017(15) 0.0013(15)
C18 0.057(2) 0.0450(19) 0.064(2) 0.0155(16) 0.0040(18) -0.0045(17)
C19 0.077(3) 0.0353(19) 0.094(3) 0.0070(18) 0.011(2) -0.0087(19)
C20 0.065(3) 0.0404(18) 0.097(3) -0.0099(17) 0.016(2) -0.011(2)
C21 0.053(2) 0.0387(17) 0.072(3) -0.0042(15) 0.0178(18) 0.0000(18)
N1 0.0424(15) 0.0330(13) 0.0441(15) 0.0035(11) 0.0078(12) 0.0064(11)
N2 0.0340(13) 0.0400(14) 0.0453(16) -0.0002(11) 0.0081(12) 0.0035(12)
N3 0.0380(15) 0.0331(13) 0.0549(18) 0.0022(11) 0.0110(12) -0.0012(12)
O1 0.0512(14) 0.0509(14) 0.0793(19) -0.0015(11) 0.0169(13) 0.0255(13)
S1 0.0552(5) 0.0356(4) 0.0772(6) 0.0062(4) 0.0116(4) 0.0132(5)

loop_
_atom_type_symbol
_atom_type_description
_atom_type_scat_dispersion_real
_atom_type_scat_dispersion_imag
_atom_type_scat_source
C C 0.0033 0.0016 'International Tables Vol C Tables 4.2.6.8 and 6.1.1.4'
H H 0.0000 0.0000 'International Tables Vol C Tables 4.2.6.8 and 6.1.1.4'
N N 0.0061 0.0033 'International Tables Vol C Tables 4.2.6.8 and 6.1.1.4'
O O 0.0106 0.0060 'International Tables Vol C Tables 4.2.6.8 and 6.1.1.4'
S S 0.1246 0.1234 'International Tables Vol C Tables 4.2.6.8 and 6.1.1.4'

loop_
_geom_angle_atom_site_label_1
_geom_angle_atom_site_label_2
_geom_angle_atom_site_label_3
_geom_angle
_geom_angle_publ_flag
C2 C1 C6 119.0(3) ?
C2 C1 C7 129.6(3) ?
C6 C1 C7 111.3(3) ?
C3 C2 C1 119.0(3) ?
C3 C2 H2 120.5 ?
C1 C2 H2 120.5 ?
C2 C3 C4 120.8(3) ?
C2 C3 H3 119.6 ?
C4 C3 H3 119.6 ?
C5 C4 C3 121.6(3) ?
C5 C4 H4 119.2 ?
C3 C4 H4 119.2 ?
C4 C5 C6 117.8(3) ?
C4 C5 H5 121.1 ?
C6 C5 H5 121.1 ?
C5 C6 C1 121.8(3) ?
C5 C6 S1 126.0(3) yes
C1 C6 S1 112.2(2) yes
C8 C7 N1 123.2(3) ?
C8 C7 C1 112.3(2) ?
N1 C7 C1 124.5(3) ?
C7 C8 C9 122.2(3) ?
C7 C8 S1 113.8(2) ?
C9 C8 S1 123.9(2) ?
O1 C9 N2 121.4(3) ?
O1 C9 C8 126.4(3) ?
N2 C9 C8 112.2(2) ?
N1 C10 N3 120.4(3) ?
N1 C10 N2 123.1(2) ?
N3 C10 N2 116.3(2) ?
C12 C11 C16 120.9(3) ?
C12 C11 N2 120.1(3) ?
C16 C11 N2 118.9(3) ?
C11 C12 C13 119.3(4) ?
C11 C12 H12 120.4 ?
C13 C12 H12 120.4 ?
C14 C13 C12 121.2(4) ?
C14 C13 H13 119.4 ?
C12 C13 H13 119.4 ?
C13 C14 C15 119.1(4) ?
C13 C14 H14 120.4 ?
C15 C14 H14 120.4 ?
C14 C15 C16 121.0(4) ?
C14 C15 H15 119.5 ?
C16 C15 H15 119.5 ?
C11 C16 C15 118.4(4) ?
C11 C16 H16 120.8 ?
C15 C16 H16 120.8 ?
N3 C17 C18 110.2(3) ?
N3 C17 H17A 109.6 ?
C18 C17 H17A 109.6 ?
N3 C17 H17B 109.6 ?
C18 C17 H17B 109.6 ?
H17A C17 H17B 108.1 ?
C17 C18 C19 110.5(3) ?
C17 C18 H18A 109.5 ?
C19 C18 H18A 109.5 ?
C17 C18 H18B 109.5 ?
C19 C18 H18B 109.5 ?
H18A C18 H18B 108.1 ?
C18 C19 C20 110.9(3) ?
C18 C19 H19A 109.4 ?
C20 C19 H19A 109.4 ?
C18 C19 H19B 109.4 ?
C20 C19 H19B 109.4 ?
H19A C19 H19B 108.0 ?
C21 C20 C19 111.6(3) ?
C21 C20 H20A 109.3 ?
C19 C20 H20A 109.3 ?
C21 C20 H20B 109.3 ?
C19 C20 H20B 109.3 ?
H20A C20 H20B 108.0 ?
N3 C21 C20 109.3(3) ?
N3 C21 H21A 109.8 ?
C20 C21 H21A 109.8 ?
N3 C21 H21B 109.8 ?
C20 C21 H21B 109.8 ?
H21A C21 H21B 108.3 ?
C10 N1 C7 117.3(2) ?
C10 N2 C9 121.9(2) ?
C10 N2 C11 122.6(2) yes
C9 N2 C11 115.3(2) ?
C10 N3 C21 115.6(2) ?
C10 N3 C17 119.8(2) ?
C21 N3 C17 110.9(2) ?
C8 S1 C6 90.22(15) yes

loop_
_geom_bond_atom_site_label_1
_geom_bond_atom_site_label_2
_geom_bond_distance
_geom_bond_publ_flag
C1 C2 1.395(4) ?
C1 C6 1.400(4) ?
C1 C7 1.453(4) ?
C2 C3 1.381(4) ?
C2 H2 0.9300 ?
C3 C4 1.384(5) ?
C3 H3 0.9300 ?
C4 C5 1.371(5) ?
C4 H4 0.9300 ?
C5 C6 1.390(4) ?
C5 H5 0.9300 ?
C6 S1 1.756(3) ?
C7 C8 1.358(4) ?
C7 N1 1.363(4) yes
C8 C9 1.423(4) ?
C8 S1 1.742(3) yes
C9 O1 1.219(3) ?
C9 N2 1.414(4) ?
C10 N1 1.290(4) ?
C10 N3 1.376(3) ?
C10 N2 1.410(3) ?
C11 C12 1.369(5) ?
C11 C16 1.383(4) ?
C11 N2 1.448(4) ?
C12 C13 1.373(5) ?
C12 H12 0.9300 ?
C13 C14 1.364(6) ?
C13 H13 0.9300 ?
C14 C15 1.376(6) ?
C14 H14 0.9300 ?
C15 C16 1.384(5) ?
C15 H15 0.9300 ?
C16 H16 0.9300 ?
C17 N3 1.473(4) yes
C17 C18 1.509(4) ?
C17 H17A 0.9700 ?
C17 H17B 0.9700 ?
C18 C19 1.522(5) ?
C18 H18A 0.9700 ?
C18 H18B 0.9700 ?
C19 C20 1.524(5) ?
C19 H19A 0.9700 ?
C19 H19B 0.9700 ?
C20 C21 1.521(4) ?
C20 H20A 0.9700 ?
C20 H20B 0.9700 ?
C21 N3 1.457(4) ?
C21 H21A 0.9700 ?
C21 H21B 0.9700 ?

loop_
_geom_hbond_atom_site_label_D
_geom_hbond_atom_site_label_H
_geom_hbond_atom_site_label_A
_geom_hbond_site_symmetry_A
_geom_hbond_distance_DH
_geom_hbond_distance_HA
_geom_hbond_distance_DA
_geom_hbond_angle_DHA
C17 H17A O1 2_575 0.97 2.53 3.130(4) 119.7

loop_
_geom_torsion_atom_site_label_1
_geom_torsion_atom_site_label_2
_geom_torsion_atom_site_label_3
_geom_torsion_atom_site_label_4
_geom_torsion
_geom_torsion_publ_flag
C6 C1 C2 C3 -0.4(5) ?
C7 C1 C2 C3 176.5(3) ?
C1 C2 C3 C4 1.5(5) ?
C2 C3 C4 C5 -1.6(6) ?
C3 C4 C5 C6 0.6(6) ?
C4 C5 C6 C1 0.5(5) ?
C4 C5 C6 S1 -178.0(3) ?
C2 C1 C6 C5 -0.6(5) ?
C7 C1 C6 C5 -178.0(3) ?
C2 C1 C6 S1 178.1(2) ?
C7 C1 C6 S1 0.7(4) ?
C2 C1 C7 C8 -175.7(3) ?
C6 C1 C7 C8 1.4(4) ?
C2 C1 C7 N1 2.2(5) ?
C6 C1 C7 N1 179.3(3) ?
N1 C7 C8 C9 -4.9(5) ?
C1 C7 C8 C9 173.0(3) ?
N1 C7 C8 S1 179.2(2) ?
C1 C7 C8 S1 -2.9(4) ?
C7 C8 C9 O1 -176.9(3) ?
S1 C8 C9 O1 -1.4(5) ?
C7 C8 C9 N2 2.3(5) ?
S1 C8 C9 N2 177.8(2) ?
C16 C11 C12 C13 2.3(5) ?
N2 C11 C12 C13 -179.0(3) yes
C11 C12 C13 C14 -1.3(6) ?
C12 C13 C14 C15 -0.7(6) ?
C13 C14 C15 C16 1.8(7) ?
C12 C11 C16 C15 -1.3(5) ?
N2 C11 C16 C15 180.0(3) ?
C14 C15 C16 C11 -0.8(6) ?
N3 C17 C18 C19 -57.0(4) ?
C17 C18 C19 C20 51.7(4) ?
C18 C19 C20 C21 -51.6(4) ?
C19 C20 C21 N3 56.2(4) ?
N3 C10 N1 C7 -174.5(3) ?
N2 C10 N1 C7 -0.4(4) yes
C8 C7 N1 C10 3.8(4) ?
C1 C7 N1 C10 -173.8(3) ?
N1 C10 N2 C9 -1.9(5) ?
N3 C10 N2 C9 172.4(3) ?
N1 C10 N2 C11 -177.2(3) ?
N3 C10 N2 C11 -2.8(4) ?
O1 C9 N2 C10 -179.9(3) ?
C8 C9 N2 C10 0.9(4) ?
O1 C9 N2 C11 -4.3(4) ?
C8 C9 N2 C11 176.5(3) ?
C12 C11 N2 C10 62.5(4) ?
C16 C11 N2 C10 -118.7(3) ?
C12 C11 N2 C9 -113.0(3) ?
C16 C11 N2 C9 65.8(4) ?
N1 C10 N3 C21 16.1(4) ?
N2 C10 N3 C21 -158.4(3) ?
N1 C10 N3 C17 -120.8(3) ?
N2 C10 N3 C17 64.7(4) ?
C20 C21 N3 C10 157.5(3) ?
C20 C21 N3 C17 -61.9(4) ?
C18 C17 N3 C10 -158.2(3) ?
C18 C17 N3 C21 63.1(3) ?
C7 C8 S1 C6 2.8(3) ?
C9 C8 S1 C6 -173.0(3) ?
C5 C6 S1 C8 176.7(3) yes
C1 C6 S1 C8 -1.9(3) yes

loop_
_cod_related_entry_id
_cod_related_entry_database
_cod_related_entry_code
1 ChemSpider 21126244
